data_7236874
loop_
_publ_author_name
'Iijima, Kodai'
'Le Gal, Yann'
'Higashino, Toshiki'
'Lorcy, Dominique'
'Mori, Takehiko'

_publ_section_title
;
 Birhodanines and their sulfur analogues for air-stable n-channel organic
 transistors
;
_journal_issue 35
_journal_name_full 'Journal of Materials Chemistry C'
_journal_page_first 9121
_journal_paper_doi 10.1039/C7TC02886E
_journal_volume 5
_journal_year 2017
_chemical_formula_moiety 'C10 H10 N2 O2 S4'
_chemical_formula_sum 'C10 H10 N2 O2 S4'
_chemical_formula_weight 318.44
_space_group_IT_number 61
_space_group_name_Hall '-P 2ac 2ab'
_space_group_name_H-M_alt 'P b c a'
_symmetry_cell_setting orthorhombic
_symmetry_Int_Tables_number 61
_symmetry_space_group_name_Hall '-P 2ac 2ab'
_symmetry_space_group_name_H-M 'P b c a'
_atom_sites_solution_hydrogens geom
_atom_sites_solution_primary direct
_atom_sites_solution_secondary difmap
_audit_update_record
;
2017-06-27 deposited with the CCDC.
2017-08-16 downloaded from the CCDC.
;
_cell_angle_alpha 90.0000
_cell_angle_beta 90.0000
_cell_angle_gamma 90.0000
_cell_formula_units_Z 4
_cell_length_a 23.646(9)
_cell_length_b 7.940(5)
_cell_length_c 7.200(4)
_cell_measurement_reflns_used 22
_cell_measurement_temperature 298
_cell_measurement_theta_max 17.50
_cell_measurement_theta_min 15.06
_cell_volume 1351.8(12)
_computing_cell_refinement WinAFC
_computing_data_collection WinAFC
_computing_data_reduction WinAFC
_computing_molecular_graphics 'CrystalStructure 4.0'
_computing_publication_material 'CrystalStructure 4.0 (Rigaku, 2010)'
_computing_structure_refinement 'SHELXL97 (Sheldrick, 2008)'
_computing_structure_solution 'Il Milione (Burla, et al., 2007)'
_diffrn_ambient_temperature 298
_diffrn_measured_fraction_theta_full 0.999
_diffrn_measured_fraction_theta_max 0.999
_diffrn_measurement_device_type 'Rigaku AFC7R'
_diffrn_measurement_method \w
_diffrn_radiation_type 'Mo K\a'
_diffrn_radiation_wavelength 0.71069
_diffrn_reflns_av_R_equivalents 0.0229
_diffrn_reflns_limit_h_max 32
_diffrn_reflns_limit_h_min 0
_diffrn_reflns_limit_k_max 11
_diffrn_reflns_limit_k_min -5
_diffrn_reflns_limit_l_max 5
_diffrn_reflns_limit_l_min -10
_diffrn_reflns_number 2606
_diffrn_reflns_theta_full 29.97
_diffrn_reflns_theta_max 29.97
_diffrn_standards_decay_% 0.280
_diffrn_standards_interval_count 150
_diffrn_standards_number 3
_exptl_absorpt_coefficient_mu 0.696
_exptl_absorpt_correction_T_max 0.962
_exptl_absorpt_correction_T_min 0.851
_exptl_absorpt_correction_type psi-scan
_exptl_absorpt_process_details '(North, Phillips & Mathews, 1968)'
_exptl_crystal_colour orange
_exptl_crystal_density_diffrn 1.564
_exptl_crystal_density_method 'not measured'
_exptl_crystal_description plate
_exptl_crystal_F_000 656.00
_exptl_crystal_size_max 0.236
_exptl_crystal_size_mid 0.227
_exptl_crystal_size_min 0.055
_refine_diff_density_max 0.330
_refine_diff_density_min -0.300
_refine_ls_extinction_method none
_refine_ls_goodness_of_fit_ref 1.003
_refine_ls_hydrogen_treatment constr
_refine_ls_number_parameters 82
_refine_ls_number_reflns 1960
_refine_ls_R_factor_gt 0.0439
_refine_ls_shift/su_max 0.000
_refine_ls_structure_factor_coef Fsqd
_refine_ls_weighting_details 'w = 1/[\s^2^(Fo^2^)+(0.0325P)^2^+0.0000P] where P=(Fo^2^+2Fc^2^)/3'
_refine_ls_weighting_scheme calc
_refine_ls_wR_factor_ref 0.1049
_reflns_number_gt 938
_reflns_number_total 1960
_reflns_threshold_expression F^2^>2.0\s(F^2^)
_cod_data_source_file c7tc02886e2.cif
_cod_data_source_block KI29
_cod_original_cell_volume 1351.9(12)
_cod_database_code 7236874

loop_
_symmetry_equiv_pos_site_id
_symmetry_equiv_pos_as_xyz
1 +X,+Y,+Z
2 1/2-X,1/2+Y,+Z
3 +X,1/2-Y,1/2+Z
4 1/2-X,-Y,1/2+Z
5 -X,-Y,-Z
6 1/2+X,1/2-Y,-Z
7 -X,1/2+Y,1/2-Z
8 1/2+X,+Y,1/2-Z

loop_
_atom_site_label
_atom_site_type_symbol
_atom_site_fract_x
_atom_site_fract_y
_atom_site_fract_z
_atom_site_U_iso_or_equiv
_atom_site_adp_type
_atom_site_occupancy
_atom_site_symmetry_multiplicity
_atom_site_calc_flag
_atom_site_refinement_flags
S1 S 0.48048(3) 0.39881(9) 0.22197(10) 0.0430(2) Uani 1.0 8 d .
S2 S 0.37771(3) 0.39363(10) -0.01060(11) 0.0620(3) Uani 1.0 8 d .
O1 O 0.41031(8) 0.6505(3) 0.6107(3) 0.0524(6) Uani 1.0 8 d .
N1 N 0.38685(9) 0.5390(3) 0.3252(3) 0.0362(5) Uani 1.0 8 d .
C1 C 0.47870(10) 0.4950(3) 0.4380(4) 0.0342(6) Uani 1.0 8 d .
C2 C 0.42260(11) 0.5713(3) 0.4726(4) 0.0381(7) Uani 1.0 8 d .
C3 C 0.40935(11) 0.4494(3) 0.1802(4) 0.0402(7) Uani 1.0 8 d .
C4 C 0.32852(11) 0.6044(4) 0.3281(4) 0.0463(7) Uani 1.0 8 d .
C5 C 0.28910(12) 0.4897(5) 0.4299(6) 0.0882(12) Uani 1.0 8 d .
H4A H 0.3153 0.6183 0.2016 0.0556 Uiso 1.0 8 calc R
H4B H 0.3283 0.7142 0.3872 0.0556 Uiso 1.0 8 calc R
H5A H 0.3011 0.4797 0.5569 0.1058 Uiso 1.0 8 calc R
H5B H 0.2894 0.3806 0.3725 0.1058 Uiso 1.0 8 calc R
H5C H 0.2515 0.5351 0.4258 0.1058 Uiso 1.0 8 calc R

loop_
_atom_site_aniso_label
_atom_site_aniso_U_11
_atom_site_aniso_U_22
_atom_site_aniso_U_33
_atom_site_aniso_U_12
_atom_site_aniso_U_13
_atom_site_aniso_U_23
S1 0.0368(4) 0.0490(4) 0.0433(4) 0.0041(4) 0.0045(4) -0.0090(4)
S2 0.0517(5) 0.0741(6) 0.0603(6) 0.0029(5) -0.0102(5) -0.0183(5)
O1 0.0468(12) 0.0625(14) 0.0479(13) 0.0134(11) 0.0055(10) -0.0126(10)
N1 0.0295(11) 0.0383(12) 0.0407(12) 0.0032(10) 0.0023(11) 0.0001(11)
C1 0.0343(15) 0.0316(13) 0.0366(14) 0.0003(13) 0.0076(12) 0.0001(12)
C2 0.0339(14) 0.0371(15) 0.0434(16) 0.0022(13) 0.0057(13) 0.0028(13)
C3 0.0367(15) 0.0369(14) 0.0469(16) -0.0021(13) 0.0037(14) 0.0012(14)
C4 0.0334(15) 0.0502(16) 0.0553(18) 0.0085(14) 0.0023(14) 0.0019(15)
C5 0.0403(19) 0.100(3) 0.124(3) 0.012(2) 0.024(3) 0.042(3)

loop_
_atom_type_symbol
_atom_type_description
_atom_type_scat_dispersion_real
_atom_type_scat_dispersion_imag
_atom_type_scat_source
C C 0.0033 0.0016
;
International Tables for Crystallography
(1992, Vol. C, Tables 4.2.6.8 and 6.1.1.4)
;
H H 0.0000 0.0000
;
International Tables for Crystallography
(1992, Vol. C, Table 6.1.1.4)
;
N N 0.0061 0.0033
;
International Tables for Crystallography
(1992, Vol. C, Tables 4.2.6.8 and 6.1.1.4)
;
O O 0.0106 0.0060
;
International Tables for Crystallography
(1992, Vol. C, Tables 4.2.6.8 and 6.1.1.4)
;
S S 0.1246 0.1234
;
International Tables for Crystallography
(1992, Vol. C, Tables 4.2.6.8 and 6.1.1.4)
;

loop_
_geom_angle_atom_site_label_1
_geom_angle_atom_site_label_2
_geom_angle_atom_site_label_3
_geom_angle
_geom_angle_publ_flag
_geom_angle_site_symmetry_1
_geom_angle_site_symmetry_3
C1 S1 C3 91.68(13) yes . .
C2 N1 C3 116.4(3) yes . .
C2 N1 C4 119.8(2) yes . .
C3 N1 C4 123.8(3) yes . .
S1 C1 C1 127.0(2) yes . 5_666
S1 C1 C2 110.70(18) yes . .
C1 C1 C2 122.3(3) yes 5_666 .
O1 C2 N1 125.5(3) yes . .
O1 C2 C1 124.5(3) yes . .
N1 C2 C1 110.1(3) yes . .
S1 C3 S2 121.54(16) yes . .
S1 C3 N1 111.13(19) yes . .
S2 C3 N1 127.3(2) yes . .
N1 C4 C5 112.1(3) yes . .
N1 C4 H4A 109.202 no . .
N1 C4 H4B 109.195 no . .
C5 C4 H4A 109.194 no . .
C5 C4 H4B 109.199 no . .
H4A C4 H4B 107.897 no . .
C4 C5 H5A 109.474 no . .
C4 C5 H5B 109.463 no . .
C4 C5 H5C 109.472 no . .
H5A C5 H5B 109.467 no . .
H5A C5 H5C 109.473 no . .
H5B C5 H5C 109.477 no . .

loop_
_geom_bond_atom_site_label_1
_geom_bond_atom_site_label_2
_geom_bond_distance
_geom_bond_publ_flag
_geom_bond_site_symmetry_2
S1 C1 1.734(3) yes .
S1 C3 1.755(3) yes .
S2 C3 1.626(3) yes .
O1 C2 1.211(4) yes .
N1 C2 1.381(4) yes .
N1 C3 1.371(4) yes .
N1 C4 1.474(4) yes .
C1 C1 1.348(4) yes 5_666
C1 C2 1.480(4) yes .
C4 C5 1.495(5) yes .
C4 H4A 0.970 no .
C4 H4B 0.970 no .
C5 H5A 0.960 no .
C5 H5B 0.960 no .
C5 H5C 0.960 no .

loop_
_geom_contact_atom_site_label_1
_geom_contact_atom_site_label_2
_geom_contact_distance
_geom_contact_publ_flag
_geom_contact_site_symmetry_2
S1 O1 2.876(3) no 5_666
S1 C2 3.185(3) no 5_666
S2 C4 3.178(3) no .
O1 C1 2.889(4) no 5_666
O1 C3 3.486(4) no .
O1 C4 2.831(4) no .
O1 C5 3.397(4) no .
C2 C5 3.237(4) no .
C3 C5 3.379(5) no .
S1 C1 3.541(3) no 7_645
S2 O1 3.492(3) no 1_554
S2 C3 3.597(3) no 3_554
O1 S2 3.492(3) no 1_556
O1 N1 2.962(3) no 3_565
O1 C2 3.428(4) no 3_565
O1 C3 3.216(4) no 3_565
O1 C4 3.159(4) no 3_565
N1 O1 2.962(3) no 3_564
C1 S1 3.541(3) no 7_655
C2 O1 3.428(4) no 3_564
C3 S2 3.597(3) no 3_555
C3 O1 3.216(4) no 3_564
C4 O1 3.159(4) no 3_564
S2 H4A 2.7741 no .
S2 H5B 3.4605 no .
O1 H4B 2.5709 no .
O1 H5A 2.9436 no .
N1 H5A 2.6680 no .
N1 H5B 2.6464 no .
N1 H5C 3.2815 no .
C2 H4A 3.2232 no .
C2 H4B 2.5772 no .
C2 H5A 3.0261 no .
C2 H5B 3.5678 no .
C3 H4A 2.6018 no .
C3 H4B 3.2119 no .
C3 H5B 3.2022 no .
H4A H5A 2.8053 no .
H4A H5B 2.3347 no .
H4A H5C 2.3062 no .
H4B H5A 2.3183 no .
H4B H5B 2.8056 no .
H4B H5C 2.3226 no .
S2 H4B 3.4067 no 3_564
S2 H5A 3.5080 no 3_554
S2 H5B 3.1314 no 3_554
S2 H5C 3.1409 no 4_564
O1 H4A 2.9743 no 3_565
O1 H4B 2.9802 no 3_565
C4 H4A 3.4893 no 3_565
C4 H4B 3.4865 no 3_564
C4 H5B 3.5624 no 2_555
C5 H4A 3.2638 no 4_565
C5 H4B 3.5468 no 2_545
C5 H5A 3.4381 no 4_564
H4A O1 2.9743 no 3_564
H4A C4 3.4893 no 3_564
H4A C5 3.2638 no 4_564
H4A H4B 2.6433 no 3_564
H4A H5A 3.3747 no 3_564
H4A H5A 3.0428 no 4_564
H4A H5B 3.4615 no 2_555
H4A H5B 3.4274 no 4_564
H4A H5C 2.8141 no 4_564
H4B S2 3.4067 no 3_565
H4B O1 2.9802 no 3_564
H4B C4 3.4865 no 3_565
H4B C5 3.5468 no 2_555
H4B H4A 2.6433 no 3_565
H4B H5A 3.4611 no 3_564
H4B H5B 3.0826 no 2_555
H4B H5C 3.1821 no 2_555
H5A S2 3.5080 no 3_555
H5A C5 3.4381 no 4_565
H5A H4A 3.3747 no 3_565
H5A H4A 3.0428 no 4_565
H5A H4B 3.4611 no 3_565
H5A H5B 3.3129 no 4_565
H5A H5C 2.9352 no 4_565
H5B S2 3.1314 no 3_555
H5B C4 3.5624 no 2_545
H5B H4A 3.4615 no 2_545
H5B H4A 3.4274 no 4_565
H5B H4B 3.0826 no 2_545
H5B H5A 3.3129 no 4_564
H5B H5C 2.9343 no 2_545
H5B H5C 3.4247 no 4_564
H5C S2 3.1409 no 4_565
H5C H4A 2.8141 no 4_565
H5C H4B 3.1821 no 2_545
H5C H5A 2.9352 no 4_564
H5C H5B 2.9343 no 2_555
H5C H5B 3.4247 no 4_565

loop_
_geom_torsion_atom_site_label_1
_geom_torsion_atom_site_label_2
_geom_torsion_atom_site_label_3
_geom_torsion_atom_site_label_4
_geom_torsion
_geom_torsion_publ_flag
_geom_torsion_site_symmetry_1
_geom_torsion_site_symmetry_3
_geom_torsion_site_symmetry_4
C1 S1 C3 S2 -179.15(18) no . . .
C1 S1 C3 N1 1.34(17) no . . .
C3 S1 C1 C1 178.9(2) no . . 5_666
C3 S1 C1 C2 -1.95(16) no . . .
C2 N1 C3 S1 -0.3(3) no . . .
C2 N1 C3 S2 -179.8(2) no . . .
C3 N1 C2 O1 178.8(3) no . . .
C3 N1 C2 C1 -1.2(3) no . . .
C2 N1 C4 C5 -85.1(3) no . . .
C4 N1 C2 O1 0.5(4) no . . .
C4 N1 C2 C1 -179.44(19) no . . .
C3 N1 C4 C5 96.7(3) no . . .
C4 N1 C3 S1 177.89(19) no . . .
C4 N1 C3 S2 -1.6(4) no . . .
S1 C1 C1 S1 180(17) no . 5_666 5_666
S1 C1 C1 C2 -0.9(4) no . 5_666 5_666
S1 C1 C2 O1 -177.84(19) no . . .
S1 C1 C2 N1 2.1(3) no . . .
C1 C1 C2 O1 1.4(4) no 5_666 . .
C1 C1 C2 N1 -178.7(2) no 5_666 . .
C2 C1 C1 S1 0.9(4) no . 5_666 5_666
C2 C1 C1 C2 180(2) no . 5_666 5_666
